data_4073654
loop_
_publ_author_name
'Chaplin, Adrian B.'
'Dyson, Paul J.'

_publ_section_title
;
 Catalytic Activity of Bis-phosphine Ruthenium(II)&#x2212;Arene
 Compounds:&#x00A0; Chemoselective Hydrogenation and Mechanistic Insights
;
_journal_issue 17
_journal_name_full Organometallics
_journal_page_first 4357
_journal_paper_doi 10.1021/om7005112
_journal_volume 26
_journal_year 2007
_chemical_formula_moiety 'C28 H30 Cl P Ru'
_chemical_formula_sum 'C28 H30 Cl P Ru'
_chemical_formula_weight 534.01
_chemical_name_systematic
; 
 ? 
;
_space_group_IT_number 2
_symmetry_cell_setting triclinic
_symmetry_space_group_name_Hall '-P 1'
_symmetry_space_group_name_H-M 'P -1'
_atom_sites_solution_hydrogens geom
_atom_sites_solution_primary direct
_atom_sites_solution_secondary difmap
_audit_creation_method SHELXL-97
_cell_angle_alpha 85.438(7)
_cell_angle_beta 80.435(7)
_cell_angle_gamma 71.090(7)
_cell_formula_units_Z 4
_cell_length_a 12.0477(12)
_cell_length_b 12.2926(10)
_cell_length_c 18.0764(18)
_cell_measurement_reflns_used 68
_cell_measurement_temperature 100(2)
_cell_measurement_theta_max 20.835
_cell_measurement_theta_min 6.936
_cell_volume 2496.4(4)
_computing_cell_refinement 'Dirax/lsq (Duisenberg & Schreurs, 1989-2000)'
_computing_data_collection 'Collect (Bruker AXS BV, 1997-2004)'
_computing_data_reduction 'EvalCCD (Duisenberg & Schreurs, 1990-2000)'
_computing_molecular_graphics 'ORTEP3 (Farrugia, 1997)'
_computing_publication_material 'Bruker SHELXTL'
_computing_structure_refinement 'SHELXL-97 (Sheldrick, 1997)'
_computing_structure_solution 'SIR97 (Altomare et al., 1999)'
_diffrn_ambient_temperature 100(2)
_diffrn_measured_fraction_theta_full 0.994
_diffrn_measured_fraction_theta_max 0.994
_diffrn_measurement_device_type 'Bruker APEX II CCD'
_diffrn_measurement_method 'phi and omega scans'
_diffrn_radiation_monochromator graphite
_diffrn_radiation_source 'fine-focus sealed tube'
_diffrn_radiation_type MoK\a
_diffrn_radiation_wavelength 0.71073
_diffrn_reflns_av_R_equivalents 0.0479
_diffrn_reflns_av_sigmaI/netI 0.0389
_diffrn_reflns_limit_h_max 15
_diffrn_reflns_limit_h_min -15
_diffrn_reflns_limit_k_max 15
_diffrn_reflns_limit_k_min -15
_diffrn_reflns_limit_l_max 23
_diffrn_reflns_limit_l_min -23
_diffrn_reflns_number 58871
_diffrn_reflns_theta_full 27.50
_diffrn_reflns_theta_max 27.50
_diffrn_reflns_theta_min 3.32
_exptl_absorpt_coefficient_mu 0.812
_exptl_absorpt_correction_T_max 1.00
_exptl_absorpt_correction_T_min 0.7426
_exptl_absorpt_correction_type multi-scan
_exptl_absorpt_process_details
; 
 SADABS, Bruker, 1997. 
;
_exptl_crystal_colour orange
_exptl_crystal_density_diffrn 1.421
_exptl_crystal_density_method 'not measured'
_exptl_crystal_description prismatic
_exptl_crystal_F_000 1096
_exptl_crystal_size_max 0.534
_exptl_crystal_size_mid 0.321
_exptl_crystal_size_min 0.303
_refine_diff_density_max 0.710
_refine_diff_density_min -0.599
_refine_diff_density_rms 0.086
_refine_ls_extinction_method none
_refine_ls_goodness_of_fit_ref 1.146
_refine_ls_hydrogen_treatment mixed
_refine_ls_matrix_type full
_refine_ls_number_parameters 573
_refine_ls_number_reflns 11406
_refine_ls_number_restraints 0
_refine_ls_restrained_S_all 1.146
_refine_ls_R_factor_all 0.0497
_refine_ls_R_factor_gt 0.0330
_refine_ls_shift/su_max 0.001
_refine_ls_shift/su_mean 0.000
_refine_ls_structure_factor_coef Fsqd
_refine_ls_weighting_details 'calc w=1/[\s^2^(Fo^2^)+(0.0141P)^2^+2.4787P] where P=(Fo^2^+2Fc^2^)/3'
_refine_ls_weighting_scheme calc
_refine_ls_wR_factor_gt 0.0602
_refine_ls_wR_factor_ref 0.0663
_reflns_number_gt 9345
_reflns_number_total 11406
_reflns_threshold_expression >2sigma(I)
_cod_data_source_file om7005112-file003.cif
_cod_data_source_block 3
_cod_depositor_comments
;
The following automatic conversions were performed:

'_symmetry_cell_setting' value 'Triclinic' changed to 'triclinic'
according to /home/saulius/struct/CIF-dictionaries/cif_core.dic
dictionary named 'cif_core.dic' version 2.4.1 from 2010-06-29.

Automatic conversion script
Id: cif_fix_values 1715 2011-07-08 13:25:40Z adriana 
;
_cod_original_sg_symbol_H-M P-1
_cod_database_code 4073654

loop_
_symmetry_equiv_pos_as_xyz
'x, y, z'
'-x, -y, -z'

loop_
_atom_site_label
_atom_site_type_symbol
_atom_site_fract_x
_atom_site_fract_y
_atom_site_fract_z
_atom_site_U_iso_or_equiv
_atom_site_adp_type
_atom_site_occupancy
_atom_site_symmetry_multiplicity
_atom_site_calc_flag
_atom_site_refinement_flags
Ru1 Ru 0.057458(17) 0.099705(16) 0.375597(10) 0.01154(5) Uani 1 1 d .
Cl1 Cl 0.08256(5) -0.08329(5) 0.32276(3) 0.01703(12) Uani 1 1 d .
P1 P 0.23724(5) 0.09361(5) 0.30695(3) 0.01396(13) Uani 1 1 d .
H1 H 0.146(3) 0.034(3) 0.4237(16) 0.034(8) Uiso 1 1 d .
C1 C -0.1403(2) 0.1651(2) 0.35696(14) 0.0173(5) Uani 1 1 d .
C2 C -0.0888(2) 0.2494(2) 0.32743(14) 0.0175(5) Uani 1 1 d .
H2 H -0.0985 0.2813 0.2784 0.021 Uiso 1 1 calc R
C3 C -0.0210(2) 0.2867(2) 0.37245(14) 0.0162(5) Uani 1 1 d .
H3 H 0.0201 0.3384 0.3506 0.019 Uiso 1 1 calc R
C4 C -0.0130(2) 0.2491(2) 0.44870(13) 0.0146(5) Uani 1 1 d .
C5 C -0.0712(2) 0.1664(2) 0.47861(13) 0.0147(5) Uani 1 1 d .
H5 H -0.0698 0.1406 0.5295 0.018 Uiso 1 1 calc R
C6 C -0.1301(2) 0.1234(2) 0.43298(13) 0.0158(5) Uani 1 1 d .
H6 H -0.1641 0.0655 0.4528 0.019 Uiso 1 1 calc R
C7 C -0.2044(2) 0.1151(2) 0.31086(15) 0.0246(6) Uani 1 1 d .
H7A H -0.1974 0.1462 0.2593 0.037 Uiso 1 1 calc R
H7B H -0.2884 0.1353 0.3327 0.037 Uiso 1 1 calc R
H7C H -0.1691 0.0312 0.3106 0.037 Uiso 1 1 calc R
C8 C 0.0459(2) 0.3008(2) 0.49856(14) 0.0168(5) Uani 1 1 d .
H8 H 0.0927 0.3447 0.4655 0.020 Uiso 1 1 calc R
C9 C -0.0521(2) 0.3870(2) 0.55065(15) 0.0232(6) Uani 1 1 d .
H9A H -0.1035 0.4453 0.5203 0.035 Uiso 1 1 calc R
H9B H -0.0156 0.4245 0.5811 0.035 Uiso 1 1 calc R
H9C H -0.0995 0.3460 0.5836 0.035 Uiso 1 1 calc R
C10 C 0.1305(2) 0.2118(2) 0.54474(15) 0.0216(6) Uani 1 1 d .
H10A H 0.0859 0.1699 0.5793 0.032 Uiso 1 1 calc R
H10B H 0.1677 0.2509 0.5735 0.032 Uiso 1 1 calc R
H10C H 0.1920 0.1575 0.5110 0.032 Uiso 1 1 calc R
C11 C 0.2658(2) 0.2323(2) 0.30123(14) 0.0175(5) Uani 1 1 d .
C12 C 0.2334(2) 0.3109(2) 0.24205(16) 0.0241(6) Uani 1 1 d .
H12 H 0.2078 0.2880 0.2006 0.029 Uiso 1 1 calc R
C13 C 0.2385(3) 0.4229(2) 0.24338(19) 0.0331(7) Uani 1 1 d .
H13 H 0.2160 0.4757 0.2031 0.040 Uiso 1 1 calc R
C14 C 0.2765(3) 0.4570(3) 0.3035(2) 0.0362(8) Uani 1 1 d .
H14 H 0.2805 0.5328 0.3041 0.043 Uiso 1 1 calc R
C15 C 0.3085(2) 0.3800(3) 0.36259(18) 0.0321(7) Uani 1 1 d .
H15 H 0.3344 0.4035 0.4037 0.038 Uiso 1 1 calc R
C16 C 0.3030(2) 0.2683(2) 0.36219(16) 0.0231(6) Uani 1 1 d .
H16 H 0.3244 0.2165 0.4032 0.028 Uiso 1 1 calc R
C17 C 0.3711(2) -0.0097(2) 0.33893(15) 0.0194(5) Uani 1 1 d .
C18 C 0.4807(2) 0.0100(3) 0.32926(18) 0.0314(7) Uani 1 1 d .
H18 H 0.4874 0.0806 0.3068 0.038 Uiso 1 1 calc R
C19 C 0.5800(3) -0.0719(3) 0.3520(2) 0.0442(9) Uani 1 1 d .
H19 H 0.6535 -0.0568 0.3457 0.053 Uiso 1 1 calc R
C20 C 0.5715(3) -0.1761(3) 0.3839(2) 0.0466(10) Uani 1 1 d .
H20 H 0.6393 -0.2323 0.3995 0.056 Uiso 1 1 calc R
C21 C 0.4638(3) -0.1980(2) 0.39318(19) 0.0332(7) Uani 1 1 d .
H21 H 0.4583 -0.2695 0.4146 0.040 Uiso 1 1 calc R
C22 C 0.3639(2) -0.1152(2) 0.37116(15) 0.0222(6) Uani 1 1 d .
H22 H 0.2903 -0.1304 0.3781 0.027 Uiso 1 1 calc R
C23 C 0.2584(2) 0.0594(2) 0.20703(14) 0.0204(6) Uani 1 1 d .
C24 C 0.1584(3) 0.0911(3) 0.17039(16) 0.0317(7) Uani 1 1 d .
H24 H 0.0817 0.1250 0.1976 0.038 Uiso 1 1 calc R
C25 C 0.1717(4) 0.0727(3) 0.09381(17) 0.0454(9) Uani 1 1 d .
H25 H 0.1041 0.0956 0.0688 0.055 Uiso 1 1 calc R
C26 C 0.2828(4) 0.0215(3) 0.05425(17) 0.0506(11) Uani 1 1 d .
H26 H 0.2912 0.0094 0.0021 0.061 Uiso 1 1 calc R
C27 C 0.3816(4) -0.0120(3) 0.08994(18) 0.0435(9) Uani 1 1 d .
H27 H 0.4576 -0.0478 0.0623 0.052 Uiso 1 1 calc R
C28 C 0.3707(3) 0.0062(2) 0.16635(15) 0.0289(7) Uani 1 1 d .
H28 H 0.4391 -0.0173 0.1908 0.035 Uiso 1 1 calc R
Ru2 Ru 0.798263(17) 0.567224(17) 0.105136(11) 0.01421(5) Uani 1 1 d .
Cl2 Cl 0.95555(5) 0.42644(6) 0.16267(4) 0.02376(14) Uani 1 1 d .
P2 P 0.66516(5) 0.48630(5) 0.17457(3) 0.01369(13) Uani 1 1 d .
H2A H 0.800(3) 0.469(3) 0.0487(18) 0.050(10) Uiso 1 1 d .
C29 C 0.7107(2) 0.7008(2) 0.02604(14) 0.0217(6) Uani 1 1 d .
C30 C 0.6717(2) 0.7392(2) 0.10086(14) 0.0185(5) Uani 1 1 d .
H30 H 0.5899 0.7568 0.1206 0.022 Uiso 1 1 calc R
C31 C 0.7519(2) 0.7522(2) 0.14771(14) 0.0165(5) Uani 1 1 d .
H31 H 0.7222 0.7858 0.1955 0.020 Uiso 1 1 calc R
C32 C 0.8746(2) 0.7147(2) 0.12215(14) 0.0180(5) Uani 1 1 d .
C33 C 0.9150(2) 0.6697(2) 0.04787(14) 0.0197(5) Uani 1 1 d .
H33 H 0.9978 0.6424 0.0304 0.024 Uiso 1 1 calc R
C34 C 0.8355(2) 0.6652(2) 0.00053(14) 0.0220(6) Uani 1 1 d .
H34 H 0.8650 0.6381 -0.0490 0.026 Uiso 1 1 calc R
C35 C 0.6237(3) 0.7024(3) -0.02602(16) 0.0327(7) Uani 1 1 d .
H35A H 0.5479 0.7024 0.0037 0.049 Uiso 1 1 calc R
H35B H 0.6556 0.6342 -0.0570 0.049 Uiso 1 1 calc R
H35C H 0.6114 0.7718 -0.0585 0.049 Uiso 1 1 calc R
C36 C 0.9647(2) 0.7289(2) 0.16717(15) 0.0224(6) Uani 1 1 d .
H36 H 1.0444 0.6761 0.1464 0.027 Uiso 1 1 calc R
C37 C 0.9679(3) 0.8535(2) 0.15318(17) 0.0287(6) Uani 1 1 d .
H37A H 0.9876 0.8677 0.0992 0.043 Uiso 1 1 calc R
H37B H 1.0282 0.8644 0.1795 0.043 Uiso 1 1 calc R
H37C H 0.8901 0.9074 0.1719 0.043 Uiso 1 1 calc R
C38 C 0.9426(3) 0.7012(3) 0.25140(16) 0.0344(7) Uani 1 1 d .
H38A H 0.8646 0.7516 0.2733 0.052 Uiso 1 1 calc R
H38B H 1.0042 0.7135 0.2757 0.052 Uiso 1 1 calc R
H38C H 0.9446 0.6208 0.2591 0.052 Uiso 1 1 calc R
C39 C 0.5107(2) 0.5673(2) 0.16361(14) 0.0175(5) Uani 1 1 d .
C40 C 0.4425(2) 0.6557(2) 0.21228(16) 0.0240(6) Uani 1 1 d .
H40 H 0.4711 0.6669 0.2561 0.029 Uiso 1 1 calc R
C41 C 0.3320(2) 0.7277(2) 0.19612(19) 0.0326(7) Uani 1 1 d .
H41 H 0.2861 0.7879 0.2290 0.039 Uiso 1 1 calc R
C42 C 0.2894(3) 0.7116(3) 0.1327(2) 0.0365(8) Uani 1 1 d .
H42 H 0.2149 0.7615 0.1219 0.044 Uiso 1 1 calc R
C43 C 0.3549(3) 0.6230(3) 0.08500(19) 0.0334(7) Uani 1 1 d .
H43 H 0.3248 0.6110 0.0421 0.040 Uiso 1 1 calc R
C44 C 0.4652(2) 0.5517(2) 0.10035(15) 0.0237(6) Uani 1 1 d .
H44 H 0.5104 0.4915 0.0673 0.028 Uiso 1 1 calc R
C45 C 0.6750(2) 0.3388(2) 0.15290(13) 0.0178(5) Uani 1 1 d .
C46 C 0.5763(2) 0.2999(2) 0.17101(15) 0.0216(6) Uani 1 1 d .
H46 H 0.5022 0.3513 0.1923 0.026 Uiso 1 1 calc R
C47 C 0.5852(3) 0.1869(2) 0.15814(16) 0.0278(6) Uani 1 1 d .
H47 H 0.5178 0.1612 0.1708 0.033 Uiso 1 1 calc R
C48 C 0.6937(3) 0.1118(2) 0.12655(16) 0.0320(7) Uani 1 1 d .
H48 H 0.7009 0.0342 0.1188 0.038 Uiso 1 1 calc R
C49 C 0.7912(3) 0.1502(2) 0.10642(15) 0.0291(7) Uani 1 1 d .
H49 H 0.8643 0.0992 0.0835 0.035 Uiso 1 1 calc R
C50 C 0.7827(2) 0.2629(2) 0.11957(14) 0.0226(6) Uani 1 1 d .
H50 H 0.8500 0.2884 0.1059 0.027 Uiso 1 1 calc R
C51 C 0.6621(2) 0.4770(2) 0.27765(13) 0.0164(5) Uani 1 1 d .
C52 C 0.7283(2) 0.5303(2) 0.30907(14) 0.0182(5) Uani 1 1 d .
H52 H 0.7723 0.5723 0.2776 0.022 Uiso 1 1 calc R
C53 C 0.7310(2) 0.5227(2) 0.38641(15) 0.0219(6) Uani 1 1 d .
H53 H 0.7772 0.5588 0.4071 0.026 Uiso 1 1 calc R
C54 C 0.6659(2) 0.4621(2) 0.43307(15) 0.0244(6) Uani 1 1 d .
H54 H 0.6675 0.4569 0.4856 0.029 Uiso 1 1 calc R
C55 C 0.5990(3) 0.4097(3) 0.40268(15) 0.0278(6) Uani 1 1 d .
H55 H 0.5543 0.3687 0.4345 0.033 Uiso 1 1 calc R
C56 C 0.5968(2) 0.4166(2) 0.32552(15) 0.0240(6) Uani 1 1 d .
H56 H 0.5507 0.3801 0.3052 0.029 Uiso 1 1 calc R

loop_
_atom_site_aniso_label
_atom_site_aniso_U_11
_atom_site_aniso_U_22
_atom_site_aniso_U_33
_atom_site_aniso_U_23
_atom_site_aniso_U_13
_atom_site_aniso_U_12
Ru1 0.01350(10) 0.01006(9) 0.01130(9) 0.00015(7) -0.00198(7) -0.00407(7)
Cl1 0.0200(3) 0.0143(3) 0.0180(3) -0.0035(2) -0.0020(2) -0.0068(2)
P1 0.0154(3) 0.0123(3) 0.0142(3) -0.0006(2) -0.0007(2) -0.0051(2)
C1 0.0145(12) 0.0168(12) 0.0202(13) -0.0009(10) -0.0051(10) -0.0030(10)
C2 0.0177(12) 0.0153(12) 0.0156(12) -0.0001(10) -0.0012(10) -0.0007(10)
C3 0.0162(12) 0.0085(11) 0.0216(13) 0.0004(9) 0.0000(10) -0.0022(9)
C4 0.0122(11) 0.0117(11) 0.0181(12) -0.0032(9) -0.0011(9) -0.0012(9)
C5 0.0137(11) 0.0146(12) 0.0133(12) -0.0001(9) 0.0005(9) -0.0024(9)
C6 0.0146(12) 0.0142(12) 0.0181(12) 0.0011(10) 0.0002(10) -0.0055(10)
C7 0.0268(14) 0.0263(15) 0.0247(14) 0.0019(11) -0.0108(12) -0.0111(12)
C8 0.0189(12) 0.0142(12) 0.0192(13) -0.0035(10) -0.0009(10) -0.0078(10)
C9 0.0260(14) 0.0199(13) 0.0241(14) -0.0090(11) -0.0008(11) -0.0071(11)
C10 0.0210(13) 0.0228(14) 0.0234(14) -0.0059(11) -0.0066(11) -0.0074(11)
C11 0.0127(11) 0.0136(12) 0.0254(14) -0.0026(10) 0.0037(10) -0.0055(10)
C12 0.0205(13) 0.0203(14) 0.0293(15) 0.0014(11) 0.0017(11) -0.0064(11)
C13 0.0264(15) 0.0168(14) 0.049(2) 0.0062(13) 0.0072(14) -0.0048(12)
C14 0.0268(16) 0.0176(14) 0.061(2) -0.0113(15) 0.0178(15) -0.0115(12)
C15 0.0230(14) 0.0300(16) 0.0462(19) -0.0207(14) 0.0097(13) -0.0153(13)
C16 0.0198(13) 0.0226(14) 0.0274(15) -0.0072(11) 0.0036(11) -0.0093(11)
C17 0.0164(12) 0.0155(12) 0.0251(14) -0.0043(10) -0.0019(10) -0.0031(10)
C18 0.0196(14) 0.0227(15) 0.051(2) -0.0028(14) -0.0018(13) -0.0064(12)
C19 0.0156(14) 0.0272(17) 0.091(3) -0.0053(18) -0.0133(16) -0.0053(13)
C20 0.0252(16) 0.0229(16) 0.093(3) -0.0020(17) -0.0305(18) 0.0014(13)
C21 0.0319(16) 0.0159(14) 0.055(2) 0.0032(13) -0.0198(15) -0.0061(12)
C22 0.0195(13) 0.0185(13) 0.0294(15) -0.0027(11) -0.0077(11) -0.0049(11)
C23 0.0321(15) 0.0171(13) 0.0144(12) -0.0004(10) 0.0024(11) -0.0140(11)
C24 0.0411(18) 0.0386(18) 0.0204(15) 0.0001(13) -0.0014(13) -0.0214(15)
C25 0.074(3) 0.060(2) 0.0180(15) 0.0054(15) -0.0107(16) -0.043(2)
C26 0.103(3) 0.046(2) 0.0118(15) -0.0061(14) 0.0058(18) -0.042(2)
C27 0.073(3) 0.0222(16) 0.0263(17) -0.0084(13) 0.0219(17) -0.0150(16)
C28 0.0427(17) 0.0184(14) 0.0225(15) -0.0035(11) 0.0107(13) -0.0126(13)
Ru2 0.01513(10) 0.01359(10) 0.01269(10) -0.00026(7) -0.00012(8) -0.00386(8)
Cl2 0.0162(3) 0.0222(3) 0.0271(3) 0.0060(3) -0.0008(3) -0.0010(3)
P2 0.0143(3) 0.0129(3) 0.0130(3) -0.0010(2) -0.0011(2) -0.0034(2)
C29 0.0312(15) 0.0202(13) 0.0190(13) 0.0073(10) -0.0090(11) -0.0146(12)
C30 0.0166(12) 0.0149(12) 0.0240(14) 0.0040(10) -0.0047(10) -0.0053(10)
C31 0.0209(13) 0.0124(12) 0.0158(12) 0.0009(9) -0.0028(10) -0.0047(10)
C32 0.0203(13) 0.0130(12) 0.0228(13) 0.0036(10) -0.0060(10) -0.0078(10)
C33 0.0179(12) 0.0182(13) 0.0207(13) 0.0029(10) 0.0039(10) -0.0069(10)
C34 0.0343(15) 0.0192(13) 0.0132(12) 0.0044(10) -0.0003(11) -0.0122(12)
C35 0.0469(19) 0.0335(17) 0.0286(16) 0.0129(13) -0.0206(14) -0.0233(15)
C36 0.0191(13) 0.0205(14) 0.0283(15) -0.0003(11) -0.0075(11) -0.0056(11)
C37 0.0278(15) 0.0242(15) 0.0383(17) -0.0026(13) -0.0113(13) -0.0105(12)
C38 0.0408(18) 0.0452(19) 0.0284(16) 0.0071(14) -0.0170(14) -0.0252(15)
C39 0.0141(12) 0.0133(12) 0.0240(13) 0.0026(10) 0.0010(10) -0.0055(10)
C40 0.0227(14) 0.0184(13) 0.0292(15) -0.0007(11) 0.0040(11) -0.0081(11)
C41 0.0218(14) 0.0150(14) 0.054(2) 0.0008(13) 0.0095(14) -0.0037(11)
C42 0.0177(14) 0.0279(16) 0.061(2) 0.0138(15) -0.0076(14) -0.0052(12)
C43 0.0255(15) 0.0316(17) 0.0461(19) 0.0093(14) -0.0143(14) -0.0112(13)
C44 0.0198(13) 0.0241(14) 0.0267(15) 0.0032(11) -0.0071(11) -0.0053(11)
C45 0.0255(13) 0.0143(12) 0.0133(12) 0.0011(9) -0.0058(10) -0.0047(10)
C46 0.0265(14) 0.0197(13) 0.0221(14) 0.0010(11) -0.0096(11) -0.0095(11)
C47 0.0407(17) 0.0258(15) 0.0275(15) 0.0061(12) -0.0173(13) -0.0206(13)
C48 0.059(2) 0.0155(14) 0.0258(15) -0.0021(11) -0.0171(14) -0.0114(14)
C49 0.0437(18) 0.0174(14) 0.0208(14) -0.0043(11) -0.0056(13) -0.0012(13)
C50 0.0298(15) 0.0178(13) 0.0182(13) -0.0011(10) -0.0025(11) -0.0054(11)
C51 0.0155(12) 0.0161(12) 0.0147(12) -0.0019(10) -0.0009(10) -0.0013(10)
C52 0.0182(12) 0.0138(12) 0.0214(13) -0.0024(10) -0.0025(10) -0.0033(10)
C53 0.0267(14) 0.0177(13) 0.0216(14) -0.0036(11) -0.0082(11) -0.0043(11)
C54 0.0263(14) 0.0269(15) 0.0155(13) -0.0044(11) -0.0024(11) -0.0020(12)
C55 0.0286(15) 0.0382(17) 0.0173(14) 0.0012(12) 0.0039(11) -0.0154(13)
C56 0.0263(14) 0.0313(16) 0.0188(13) -0.0024(11) -0.0029(11) -0.0149(12)

loop_
_atom_type_symbol
_atom_type_description
_atom_type_scat_dispersion_real
_atom_type_scat_dispersion_imag
_atom_type_scat_source
C C 0.0033 0.0016 'International Tables Vol C Tables 4.2.6.8 and 6.1.1.4'
H H 0.0000 0.0000 'International Tables Vol C Tables 4.2.6.8 and 6.1.1.4'
P P 0.1023 0.0942 'International Tables Vol C Tables 4.2.6.8 and 6.1.1.4'
Cl Cl 0.1484 0.1585 'International Tables Vol C Tables 4.2.6.8 and 6.1.1.4'
Ru Ru -1.2594 0.8363 'International Tables Vol C Tables 4.2.6.8 and 6.1.1.4'

loop_
_geom_angle_atom_site_label_1
_geom_angle_atom_site_label_2
_geom_angle_atom_site_label_3
_geom_angle
C3 Ru1 C4 37.98(9)
C3 Ru1 C5 67.16(9)
C4 Ru1 C5 37.81(9)
C3 Ru1 C6 78.06(9)
C4 Ru1 C6 67.06(9)
C5 Ru1 C6 36.36(9)
C3 Ru1 P1 96.47(7)
C4 Ru1 P1 111.45(7)
C5 Ru1 P1 145.39(7)
C6 Ru1 P1 172.77(7)
C3 Ru1 C2 37.00(9)
C4 Ru1 C2 67.33(9)
C5 Ru1 C2 77.55(9)
C6 Ru1 C2 64.56(9)
P1 Ru1 C2 108.23(6)
C3 Ru1 C1 65.50(9)
C4 Ru1 C1 79.03(9)
C5 Ru1 C1 65.79(9)
C6 Ru1 C1 36.50(9)
P1 Ru1 C1 136.78(7)
C2 Ru1 C1 35.04(9)
C3 Ru1 Cl1 148.38(7)
C4 Ru1 Cl1 160.53(7)
C5 Ru1 Cl1 122.81(7)
C6 Ru1 Cl1 94.73(6)
P1 Ru1 Cl1 87.48(2)
C2 Ru1 Cl1 112.15(6)
C1 Ru1 Cl1 90.32(6)
C3 Ru1 H1 125.2(11)
C4 Ru1 H1 94.1(11)
C5 Ru1 H1 89.4(11)
C6 Ru1 H1 111.8(11)
P1 Ru1 H1 75.2(11)
C2 Ru1 H1 161.3(11)
C1 Ru1 H1 147.7(11)
Cl1 Ru1 H1 86.2(11)
C11 P1 C23 101.89(12)
C11 P1 C17 104.10(12)
C23 P1 C17 102.19(12)
C11 P1 Ru1 113.19(8)
C23 P1 Ru1 116.29(9)
C17 P1 Ru1 117.23(9)
C2 C1 C6 119.2(2)
C2 C1 C7 121.9(2)
C6 C1 C7 118.9(2)
C2 C1 Ru1 72.33(14)
C6 C1 Ru1 69.20(13)
C7 C1 Ru1 129.58(17)
C1 C2 C3 119.0(2)
C1 C2 Ru1 72.63(14)
C3 C2 Ru1 66.20(13)
C1 C2 H2 120.5
C3 C2 H2 120.5
Ru1 C2 H2 133.7
C4 C3 C2 122.5(2)
C4 C3 Ru1 71.64(13)
C2 C3 Ru1 76.80(14)
C4 C3 H3 118.8
C2 C3 H3 118.8
Ru1 C3 H3 124.4
C3 C4 C5 117.2(2)
C3 C4 C8 121.8(2)
C5 C4 C8 120.8(2)
C3 C4 Ru1 70.37(13)
C5 C4 Ru1 72.44(13)
C8 C4 Ru1 131.74(16)
C6 C5 C4 120.3(2)
C6 C5 Ru1 72.76(13)
C4 C5 Ru1 69.75(13)
C6 C5 H5 119.8
C4 C5 H5 119.8
Ru1 C5 H5 130.2
C5 C6 C1 121.6(2)
C5 C6 Ru1 70.89(13)
C1 C6 Ru1 74.29(14)
C5 C6 H6 119.2
C1 C6 H6 119.2
Ru1 C6 H6 127.8
C1 C7 H7A 109.5
C1 C7 H7B 109.5
H7A C7 H7B 109.5
C1 C7 H7C 109.5
H7A C7 H7C 109.5
H7B C7 H7C 109.5
C4 C8 C10 114.1(2)
C4 C8 C9 108.4(2)
C10 C8 C9 110.4(2)
C4 C8 H8 107.9
C10 C8 H8 107.9
C9 C8 H8 107.9
C8 C9 H9A 109.5
C8 C9 H9B 109.5
H9A C9 H9B 109.5
C8 C9 H9C 109.5
H9A C9 H9C 109.5
H9B C9 H9C 109.5
C8 C10 H10A 109.5
C8 C10 H10B 109.5
H10A C10 H10B 109.5
C8 C10 H10C 109.5
H10A C10 H10C 109.5
H10B C10 H10C 109.5
C12 C11 C16 118.7(2)
C12 C11 P1 120.5(2)
C16 C11 P1 120.0(2)
C11 C12 C13 120.6(3)
C11 C12 H12 119.7
C13 C12 H12 119.7
C14 C13 C12 120.1(3)
C14 C13 H13 119.9
C12 C13 H13 119.9
C13 C14 C15 119.8(3)
C13 C14 H14 120.1
C15 C14 H14 120.1
C14 C15 C16 120.6(3)
C14 C15 H15 119.7
C16 C15 H15 119.7
C15 C16 C11 120.1(3)
C15 C16 H16 119.9
C11 C16 H16 119.9
C18 C17 C22 118.4(2)
C18 C17 P1 123.1(2)
C22 C17 P1 118.39(19)
C19 C18 C17 121.0(3)
C19 C18 H18 119.5
C17 C18 H18 119.5
C20 C19 C18 119.9(3)
C20 C19 H19 120.1
C18 C19 H19 120.1
C19 C20 C21 120.0(3)
C19 C20 H20 120.0
C21 C20 H20 120.0
C20 C21 C22 120.1(3)
C20 C21 H21 119.9
C22 C21 H21 119.9
C21 C22 C17 120.5(3)
C21 C22 H22 119.7
C17 C22 H22 119.7
C24 C23 C28 119.3(3)
C24 C23 P1 118.2(2)
C28 C23 P1 122.5(2)
C25 C24 C23 119.8(3)
C25 C24 H24 120.1
C23 C24 H24 120.1
C26 C25 C24 120.3(3)
C26 C25 H25 119.9
C24 C25 H25 119.9
C27 C26 C25 120.4(3)
C27 C26 H26 119.8
C25 C26 H26 119.8
C26 C27 C28 120.4(3)
C26 C27 H27 119.8
C28 C27 H27 119.8
C27 C28 C23 119.8(3)
C27 C28 H28 120.1
C23 C28 H28 120.1
C30 Ru2 C29 37.87(9)
C30 Ru2 C34 67.24(10)
C29 Ru2 C34 37.67(10)
C30 Ru2 C33 78.22(9)
C29 Ru2 C33 66.90(10)
C34 Ru2 C33 36.49(10)
C30 Ru2 P2 95.06(7)
C29 Ru2 P2 110.90(7)
C34 Ru2 P2 145.08(8)
C33 Ru2 P2 171.41(7)
C30 Ru2 C31 37.16(9)
C29 Ru2 C31 67.13(9)
C34 Ru2 C31 77.57(9)
C33 Ru2 C31 64.48(9)
P2 Ru2 C31 106.93(6)
C30 Ru2 C32 65.77(9)
C29 Ru2 C32 78.86(9)
C34 Ru2 C32 65.87(9)
C33 Ru2 C32 36.41(9)
P2 Ru2 C32 135.74(6)
C31 Ru2 C32 35.10(8)
C30 Ru2 Cl2 150.04(7)
C29 Ru2 Cl2 159.76(7)
C34 Ru2 Cl2 122.11(7)
C33 Ru2 Cl2 94.64(7)
P2 Ru2 Cl2 88.57(2)
C31 Ru2 Cl2 113.57(6)
C32 Ru2 Cl2 91.14(6)
C30 Ru2 H2A 120.4(12)
C29 Ru2 H2A 89.1(12)
C34 Ru2 H2A 85.1(11)
C33 Ru2 H2A 109.6(11)
P2 Ru2 H2A 78.4(11)
C31 Ru2 H2A 156.1(12)
C32 Ru2 H2A 145.9(11)
Cl2 Ru2 H2A 89.5(12)
C39 P2 C45 101.90(12)
C39 P2 C51 103.28(11)
C45 P2 C51 102.42(11)
C39 P2 Ru2 112.31(8)
C45 P2 Ru2 118.13(8)
C51 P2 Ru2 116.73(9)
C30 C29 C34 117.3(2)
C30 C29 C35 121.6(3)
C34 C29 C35 121.0(2)
C30 C29 Ru2 69.88(14)
C34 C29 Ru2 71.80(15)
C35 C29 Ru2 131.40(19)
C29 C30 C31 122.2(2)
C29 C30 Ru2 72.25(15)
C31 C30 Ru2 76.99(14)
C29 C30 H30 118.9
C31 C30 H30 118.9
Ru2 C30 H30 123.3
C32 C31 C30 119.4(2)
C32 C31 Ru2 73.32(14)
C30 C31 Ru2 65.85(13)
C32 C31 H31 120.3
C30 C31 H31 120.3
Ru2 C31 H31 133.6
C31 C32 C33 118.3(2)
C31 C32 C36 122.6(2)
C33 C32 C36 119.0(2)
C31 C32 Ru2 71.59(14)
C33 C32 Ru2 68.55(14)
C36 C32 Ru2 135.90(18)
C34 C33 C32 121.8(2)
C34 C33 Ru2 70.36(15)
C32 C33 Ru2 75.05(14)
C34 C33 H33 119.1
C32 C33 H33 119.1
Ru2 C33 H33 127.7
C33 C34 C29 120.6(2)
C33 C34 Ru2 73.15(15)
C29 C34 Ru2 70.53(14)
C33 C34 H34 119.7
C29 C34 H34 119.7
Ru2 C34 H34 129.0
C29 C35 H35A 109.5
C29 C35 H35B 109.5
H35A C35 H35B 109.5
C29 C35 H35C 109.5
H35A C35 H35C 109.5
H35B C35 H35C 109.5
C32 C36 C38 115.2(2)
C32 C36 C37 107.4(2)
C38 C36 C37 110.8(2)
C32 C36 H36 107.7
C38 C36 H36 107.7
C37 C36 H36 107.7
C36 C37 H37A 109.5
C36 C37 H37B 109.5
H37A C37 H37B 109.5
C36 C37 H37C 109.5
H37A C37 H37C 109.5
H37B C37 H37C 109.5
C36 C38 H38A 109.5
C36 C38 H38B 109.5
H38A C38 H38B 109.5
C36 C38 H38C 109.5
H38A C38 H38C 109.5
H38B C38 H38C 109.5
C44 C39 C40 118.7(2)
C44 C39 P2 119.80(19)
C40 C39 P2 120.9(2)
C39 C40 C41 119.8(3)
C39 C40 H40 120.1
C41 C40 H40 120.1
C42 C41 C40 120.5(3)
C42 C41 H41 119.7
C40 C41 H41 119.7
C41 C42 C43 120.2(3)
C41 C42 H42 119.9
C43 C42 H42 119.9
C42 C43 C44 119.6(3)
C42 C43 H43 120.2
C44 C43 H43 120.2
C43 C44 C39 121.1(3)
C43 C44 H44 119.4
C39 C44 H44 119.4
C50 C45 C46 118.9(2)
C50 C45 P2 120.2(2)
C46 C45 P2 120.91(19)
C47 C46 C45 120.9(3)
C47 C46 H46 119.5
C45 C46 H46 119.5
C48 C47 C46 119.4(3)
C48 C47 H47 120.3
C46 C47 H47 120.3
C49 C48 C47 120.2(3)
C49 C48 H48 119.9
C47 C48 H48 119.9
C48 C49 C50 120.5(3)
C48 C49 H49 119.8
C50 C49 H49 119.8
C49 C50 C45 120.1(3)
C49 C50 H50 120.0
C45 C50 H50 120.0
C52 C51 C56 118.4(2)
C52 C51 P2 119.07(19)
C56 C51 P2 122.5(2)
C51 C52 C53 120.8(2)
C51 C52 H52 119.6
C53 C52 H52 119.6
C54 C53 C52 120.0(3)
C54 C53 H53 120.0
C52 C53 H53 120.0
C55 C54 C53 119.7(2)
C55 C54 H54 120.1
C53 C54 H54 120.1
C54 C55 C56 120.3(3)
C54 C55 H55 119.8
C56 C55 H55 119.8
C55 C56 C51 120.7(3)
C55 C56 H56 119.7
C51 C56 H56 119.7

loop_
_geom_bond_atom_site_label_1
_geom_bond_atom_site_label_2
_geom_bond_distance
Ru1 C3 2.184(2)
Ru1 C4 2.201(2)
Ru1 C5 2.237(2)
Ru1 C6 2.261(2)
Ru1 P1 2.2919(7)
Ru1 C2 2.324(2)
Ru1 C1 2.328(2)
Ru1 Cl1 2.4226(6)
Ru1 H1 1.48(3)
P1 C11 1.838(3)
P1 C23 1.845(3)
P1 C17 1.848(3)
C1 C2 1.400(4)
C1 C6 1.439(3)
C1 C7 1.508(3)
C2 C3 1.437(4)
C2 H2 0.9500
C3 C4 1.427(3)
C3 H3 0.9500
C4 C5 1.438(3)
C4 C8 1.522(3)
C5 C6 1.403(3)
C5 H5 0.9500
C6 H6 0.9500
C7 H7A 0.9800
C7 H7B 0.9800
C7 H7C 0.9800
C8 C10 1.532(4)
C8 C9 1.543(3)
C8 H8 1.0000
C9 H9A 0.9800
C9 H9B 0.9800
C9 H9C 0.9800
C10 H10A 0.9800
C10 H10B 0.9800
C10 H10C 0.9800
C11 C12 1.400(4)
C11 C16 1.407(4)
C12 C13 1.401(4)
C12 H12 0.9500
C13 C14 1.387(5)
C13 H13 0.9500
C14 C15 1.388(5)
C14 H14 0.9500
C15 C16 1.397(4)
C15 H15 0.9500
C16 H16 0.9500
C17 C18 1.399(4)
C17 C22 1.401(4)
C18 C19 1.389(4)
C18 H18 0.9500
C19 C20 1.389(5)
C19 H19 0.9500
C20 C21 1.389(4)
C20 H20 0.9500
C21 C22 1.395(4)
C21 H21 0.9500
C22 H22 0.9500
C23 C24 1.400(4)
C23 C28 1.404(4)
C24 C25 1.395(4)
C24 H24 0.9500
C25 C26 1.381(5)
C25 H25 0.9500
C26 C27 1.378(5)
C26 H26 0.9500
C27 C28 1.395(4)
C27 H27 0.9500
C28 H28 0.9500
Ru2 C30 2.173(2)
Ru2 C29 2.204(3)
Ru2 C34 2.221(3)
Ru2 C33 2.257(2)
Ru2 P2 2.3028(7)
Ru2 C31 2.321(2)
Ru2 C32 2.343(3)
Ru2 Cl2 2.4311(7)
Ru2 H2A 1.64(3)
P2 C39 1.840(3)
P2 C45 1.848(3)
P2 C51 1.853(3)
C29 C30 1.421(4)
C29 C34 1.429(4)
C29 C35 1.515(4)
C30 C31 1.439(3)
C30 H30 0.9500
C31 C32 1.406(3)
C31 H31 0.9500
C32 C33 1.439(3)
C32 C36 1.520(4)
C33 C34 1.402(4)
C33 H33 0.9500
C34 H34 0.9500
C35 H35A 0.9800
C35 H35B 0.9800
C35 H35C 0.9800
C36 C38 1.532(4)
C36 C37 1.544(4)
C36 H36 1.0000
C37 H37A 0.9800
C37 H37B 0.9800
C37 H37C 0.9800
C38 H38A 0.9800
C38 H38B 0.9800
C38 H38C 0.9800
C39 C44 1.398(4)
C39 C40 1.401(3)
C40 C41 1.402(4)
C40 H40 0.9500
C41 C42 1.383(5)
C41 H41 0.9500
C42 C43 1.385(4)
C42 H42 0.9500
C43 C44 1.393(4)
C43 H43 0.9500
C44 H44 0.9500
C45 C50 1.400(3)
C45 C46 1.402(4)
C46 C47 1.394(4)
C46 H46 0.9500
C47 C48 1.393(4)
C47 H47 0.9500
C48 C49 1.387(4)
C48 H48 0.9500
C49 C50 1.393(4)
C49 H49 0.9500
C50 H50 0.9500
C51 C52 1.392(3)
C51 C56 1.403(4)
C52 C53 1.399(4)
C52 H52 0.9500
C53 C54 1.392(4)
C53 H53 0.9500
C54 C55 1.381(4)
C54 H54 0.9500
C55 C56 1.395(4)
C55 H55 0.9500
C56 H56 0.9500
